data_4343843
loop_
_publ_author_name
'Filinchuk, Ya.E.'
'Yvon, K.'

_publ_section_title
;
 Boron-induced hydrogen localization in the novel metal hydride La Ni3 B
 H(x) (x=2.5-3.0)
;
_journal_name_full 'Inorganic Chemistry'
_journal_page_first 4398
_journal_page_last 4406
_journal_volume 44
_journal_year 2005
_chemical_formula_sum 'B D2.5 La Ni3'
_chemical_name_systematic 'La Ni3 B D2.5'
_space_group_IT_number 63
_symmetry_space_group_name_Hall '-C 2c 2'
_symmetry_space_group_name_H-M 'C m c m'
_cell_angle_alpha 90
_cell_angle_beta 90
_cell_angle_gamma 90
_cell_formula_units_Z 16
_cell_length_a 10.7155
_cell_length_b 16.1598
_cell_length_c 7.6134
_cell_volume 1318.339
_citation_journal_id_ASTM INOCAJ
_cod_data_source_file Filinchuk_INOCAJ_2005_579.cif
_cod_data_source_block D2.5B1La1Ni3
_cod_original_formula_sum 'D2.5 B1 La1 Ni3'
_cod_database_code 4343843

loop_
_symmetry_equiv_pos_as_xyz
x,y,z
-x,-y,z+1/2
x,-y,-z
-x,y,-z+1/2
-x,-y,-z
x,y,-z-1/2
-x,y,z
x,-y,z-1/2
x+1/2,y+1/2,z
-x+1/2,-y+1/2,z+1/2
x+1/2,-y+1/2,-z
-x+1/2,y+1/2,-z+1/2
-x+1/2,-y+1/2,-z
x+1/2,y+1/2,-z-1/2
-x+1/2,y+1/2,z
x+1/2,-y+1/2,z-1/2

loop_
_atom_site_label
_atom_site_type_symbol
_atom_site_fract_x
_atom_site_fract_y
_atom_site_fract_z
_atom_site_occupancy
_atom_site_U_iso_or_equiv
D4 D 0.387 0 0 0.69 0.0
D2 D 0.3149 0.4074 0.103 0.83 0.0
La1 La 0.2703 0.2712 0.25 1 0.0
Ni2 Ni 0.3719 0.1136 0.0925 1 0.0
B3 B 0 0.6696 0.25 1 0.0
La2 La 0 0.4504 0.25 1 0.0
B1 B 0.2393 0.0703 0.25 1 0.0
La3 La 0 0.9693 0.25 1 0.0
B2 B 0 0.193 0.25 1 0.0
Ni1 Ni 0.1188 0.1282 0.0811 1 0.0
D1 D 0.1043 0.3287 0.077 0.98 0.0
Ni3 Ni 0 0.2607 0.0216 1 0.0
Ni4 Ni 0.2317 0 0 1 0.0
D3 D 0 0.1793 0.576 0.71 0.0
